data_4113042
loop_
_publ_author_name
'Aaron K. Justice'
'Rachel C. Linck'
'Thomas B. Rauchfuss'
'Scott R. Wilson'

_publ_contact_author
; 
Scott R. Wilson 
University of Illinois 
School of Chemical Sciences, Box 59-1 
505 South Mathews Avenue 
Urbana, Illinois  61801 
USA 
;
_publ_contact_author_email srwilson@uiuc.edu
_publ_contact_author_fax '1  217 244 8068'
_publ_contact_author_phone '1  217 244 1708'
_publ_section_title
;
 Dihydrogen Activation by a Diruthenium Analogue of the Fe-Only
 Hydrogenase Active Site
;
_journal_name_full 'Journal of the American Chemical Society'
_journal_page_first 13214
_journal_page_last 13215
_journal_paper_doi 10.1021/ja0455594
_journal_volume 126
_journal_year 2004
_chemical_formula_moiety 'C43 H72 O4 P2 Ru2 S2'
_chemical_formula_sum 'C43 H72 O4 P2 Ru2 S2'
_chemical_formula_weight 981.21
_chemical_name_systematic
; 
? 
;
_space_group_IT_number 61
_symmetry_cell_setting orthorhombic
_symmetry_space_group_name_Hall '-P 2ac 2ab'
_symmetry_space_group_name_H-M 'P b c a'
_atom_sites_solution_hydrogens geom
_atom_sites_solution_primary direct
_atom_sites_solution_secondary difmap
_audit_creation_method SHELXL-97
_audit_update_record
; 
2004-04-08   text and data added, rcl 
;
_cell_angle_alpha 90.00
_cell_angle_beta 90.00
_cell_angle_gamma 90.00
_cell_formula_units_Z 8
_cell_length_a 20.723(6)
_cell_length_b 15.213(4)
_cell_length_c 28.909(8)
_cell_measurement_reflns_used 1008
_cell_measurement_temperature 193(2)
_cell_measurement_theta_max 25.1
_cell_measurement_theta_min 2.4
_cell_volume 9114(4)
_computing_cell_refinement 'SAINT V6.22 (Bruker, 2001)'
_computing_data_collection 'SMART V5.625 (Bruker, 2001)'
_computing_data_reduction 'SAINT V6.22 (Bruker, 2001)'
_computing_molecular_graphics 'SHELXTL V6.10 (Bruker, 2001)'
_computing_publication_material 'CIFTAB (Sheldrick, 2001)'
_computing_structure_refinement 'SHELXTL V6.10 (Bruker, 2001)'
_computing_structure_solution 'SHELXTL V6.10 (Bruker, 2001)'
_diffrn_ambient_temperature 193(2)
_diffrn_measured_fraction_theta_full 0.998
_diffrn_measured_fraction_theta_max 0.998
_diffrn_measurement_device 'Siemens Platform/CCD'
_diffrn_measurement_method 'profile data from \w scans'
_diffrn_radiation_monochromator graphite
_diffrn_radiation_source 'normal-focus sealed tube'
_diffrn_radiation_type MoK\a
_diffrn_radiation_wavelength 0.71073
_diffrn_radiation_wavelength_id p81ya
_diffrn_reflns_av_R_equivalents 0.1028
_diffrn_reflns_av_sigmaI/netI 0.0659
_diffrn_reflns_limit_h_max 24
_diffrn_reflns_limit_h_min -24
_diffrn_reflns_limit_k_max 17
_diffrn_reflns_limit_k_min -18
_diffrn_reflns_limit_l_max 34
_diffrn_reflns_limit_l_min -34
_diffrn_reflns_number 72714
_diffrn_reflns_theta_full 25.36
_diffrn_reflns_theta_max 25.36
_diffrn_reflns_theta_min 1.97
_diffrn_standards_decay_% 2.9
_diffrn_standards_interval_time 365
_diffrn_standards_number 290
_exptl_absorpt_coefficient_mu 0.863
_exptl_absorpt_correction_T_max 0.9657
_exptl_absorpt_correction_T_min 0.7361
_exptl_absorpt_correction_type integration
_exptl_absorpt_process_details '(Bruker, 2001)'
_exptl_crystal_colour yellow
_exptl_crystal_density_diffrn 1.430
_exptl_crystal_description platy
_exptl_crystal_F_000 4096
_exptl_crystal_id p81ya
_exptl_crystal_preparation
; 
The data crystal was mounted using oil (Parantone-N, Exxon) to a 
0.3 mm cryo-loop (Hampton Research) with the (1 0 1) scattering planes 
roughly normal to the spindle axis. 
;
_exptl_crystal_size_max 0.38
_exptl_crystal_size_mid 0.20
_exptl_crystal_size_min 0.04
_refine_diff_density_max 0.597
_refine_diff_density_min -0.365
_refine_diff_density_rms 0.081
_refine_ls_extinction_method none
_refine_ls_goodness_of_fit_ref 0.925
_refine_ls_hydrogen_treatment noref
_refine_ls_matrix_type full
_refine_ls_number_parameters 533
_refine_ls_number_reflns 8344
_refine_ls_number_restraints 205
_refine_ls_restrained_S_all 0.916
_refine_ls_R_factor_all 0.0623
_refine_ls_R_factor_gt 0.0324
_refine_ls_shift/su_max 0.003
_refine_ls_shift/su_mean 0.000
_refine_ls_structure_factor_coef Fsqd
_refine_ls_weighting_details 'calc w=1/[\s^2^(Fo^2^)+(0.0296P)^2^+0.0000P] where P=(Fo^2^+2Fc^2^)/3'
_refine_ls_weighting_scheme calc
_refine_ls_wR_factor_gt 0.0625
_refine_ls_wR_factor_ref 0.0680
_reflns_number_gt 5695
_reflns_number_total 8344
_reflns_threshold_expression >2sigma(I)
_cod_data_source_file ja0455594si20040723_123420.cif
_cod_data_source_block p81ya
_cod_original_sg_symbol_Hall '-P 2ac 2ab '
_cod_original_sg_symbol_H-M 'P b c a '
_cod_database_code 4113042

loop_
_symmetry_equiv_pos_as_xyz
'x, y, z'
'-x+1/2, -y, z+1/2'
'-x, y+1/2, -z+1/2'
'x+1/2, -y+1/2, -z'
'-x, -y, -z'
'x-1/2, y, -z-1/2'
'x, -y-1/2, z-1/2'
'-x-1/2, y-1/2, z'

loop_
_atom_site_label
_atom_site_type_symbol
_atom_site_fract_x
_atom_site_fract_y
_atom_site_fract_z
_atom_site_U_iso_or_equiv
_atom_site_adp_type
_atom_site_occupancy
_atom_site_symmetry_multiplicity
_atom_site_calc_flag
_atom_site_refinement_flags
_atom_site_disorder_assembly
_atom_site_disorder_group
C1 C 0.0940(8) -0.0225(8) 0.1745(4) 0.0250(18) Uani 0.50(3) 1 d PDU A 1
H1A H 0.1416 -0.0153 0.1701 0.030 Uiso 0.50(3) 1 calc PR A 1
C2 C 0.0648(8) -0.0062(8) 0.1266(4) 0.033(2) Uani 0.50(3) 1 d PDU A 1
H2A H 0.0705 0.0564 0.1181 0.040 Uiso 0.50(3) 1 calc PR A 1
H2B H 0.0179 -0.0188 0.1275 0.040 Uiso 0.50(3) 1 calc PR A 1
C3 C 0.0972(8) -0.0647(8) 0.0902(3) 0.039(2) Uani 0.50(3) 1 d PDU A 1
H3A H 0.0757 -0.0554 0.0600 0.047 Uiso 0.50(3) 1 calc PR A 1
H3B H 0.1429 -0.0470 0.0869 0.047 Uiso 0.50(3) 1 calc PR A 1
C4 C 0.0941(9) -0.1610(8) 0.1025(4) 0.035(2) Uani 0.50(3) 1 d PDU A 1
H4A H 0.1205 -0.1950 0.0802 0.042 Uiso 0.50(3) 1 calc PR A 1
H4B H 0.0489 -0.1817 0.1000 0.042 Uiso 0.50(3) 1 calc PR A 1
C5 C 0.1184(7) -0.1778(7) 0.1509(4) 0.031(2) Uani 0.50(3) 1 d PDU A 1
H5A H 0.1655 -0.1663 0.1520 0.037 Uiso 0.50(3) 1 calc PR A 1
H5B H 0.1115 -0.2404 0.1588 0.037 Uiso 0.50(3) 1 calc PR A 1
C6 C 0.0849(7) -0.1203(8) 0.1870(3) 0.0279(19) Uani 0.50(3) 1 d PDU A 1
H6A H 0.1034 -0.1320 0.2179 0.034 Uiso 0.50(3) 1 calc PR A 1
H6B H 0.0383 -0.1346 0.1879 0.034 Uiso 0.50(3) 1 calc PR A 1
C7 C -0.01618(14) 0.0742(2) 0.21580(11) 0.0266(8) Uani 1 1 d . A .
H7A H -0.0249 0.0887 0.1826 0.032 Uiso 1 1 calc R . .
C8 C -0.05418(15) -0.0098(2) 0.22725(13) 0.0425(10) Uani 1 1 d . . .
H8A H -0.0388 -0.0584 0.2073 0.051 Uiso 1 1 calc R . .
H8B H -0.0462 -0.0264 0.2599 0.051 Uiso 1 1 calc R . .
C9 C -0.12648(16) 0.0035(3) 0.21978(14) 0.0520(11) Uani 1 1 d . . .
H9A H -0.1349 0.0152 0.1866 0.062 Uiso 1 1 calc R . .
H9B H -0.1499 -0.0508 0.2285 0.062 Uiso 1 1 calc R . .
C10 C -0.15110(16) 0.0797(3) 0.24855(14) 0.0578(13) Uani 1 1 d . . .
H10A H -0.1459 0.0659 0.2818 0.069 Uiso 1 1 calc R . .
H10B H -0.1976 0.0887 0.2423 0.069 Uiso 1 1 calc R . .
C11 C -0.11413(16) 0.1638(3) 0.23711(13) 0.0474(11) Uani 1 1 d . . .
H11A H -0.1298 0.2123 0.2569 0.057 Uiso 1 1 calc R . .
H11B H -0.1220 0.1802 0.2045 0.057 Uiso 1 1 calc R . .
C12 C -0.04147(15) 0.1507(2) 0.24486(12) 0.0349(9) Uani 1 1 d . . .
H12A H -0.0182 0.2052 0.2363 0.042 Uiso 1 1 calc R . .
H12B H -0.0333 0.1388 0.2780 0.042 Uiso 1 1 calc R . .
C13 C 0.10876(14) 0.16403(19) 0.20297(11) 0.0245(7) Uani 1 1 d . A .
H13A H 0.1012 0.2054 0.2293 0.029 Uiso 1 1 calc R . .
C14 C 0.18233(15) 0.1568(2) 0.19858(12) 0.0317(8) Uani 1 1 d . . .
H14A H 0.1999 0.1276 0.2265 0.038 Uiso 1 1 calc R . .
H14B H 0.1931 0.1199 0.1714 0.038 Uiso 1 1 calc R . .
C15 C 0.21367(17) 0.2463(2) 0.19313(12) 0.0432(10) Uani 1 1 d . . .
H15A H 0.2070 0.2808 0.2218 0.052 Uiso 1 1 calc R . .
H15B H 0.2607 0.2387 0.1887 0.052 Uiso 1 1 calc R . .
C16 C 0.18636(17) 0.2967(2) 0.15251(12) 0.0439(10) Uani 1 1 d . . .
H16A H 0.1984 0.2667 0.1234 0.053 Uiso 1 1 calc R . .
H16B H 0.2051 0.3566 0.1519 0.053 Uiso 1 1 calc R . .
C17 C 0.11321(17) 0.3030(2) 0.15580(13) 0.0438(10) Uani 1 1 d . . .
H17A H 0.0962 0.3324 0.1278 0.053 Uiso 1 1 calc R . .
H17B H 0.1013 0.3391 0.1830 0.053 Uiso 1 1 calc R . .
C18 C 0.08246(16) 0.2112(2) 0.16034(11) 0.0316(9) Uani 1 1 d . . .
H18A H 0.0350 0.2172 0.1630 0.038 Uiso 1 1 calc R . .
H18B H 0.0921 0.1762 0.1323 0.038 Uiso 1 1 calc R . .
C19 C 0.17184(15) 0.0088(2) 0.50675(11) 0.0286(8) Uani 1 1 d . . .
H19A H 0.1821 -0.0495 0.4926 0.034 Uiso 1 1 calc R . .
C20 C 0.10241(17) 0.0005(2) 0.52545(12) 0.0406(9) Uani 1 1 d . . .
H20A H 0.0908 0.0545 0.5426 0.049 Uiso 1 1 calc R . .
H20B H 0.0720 -0.0058 0.4992 0.049 Uiso 1 1 calc R . .
C21 C 0.09625(19) -0.0793(3) 0.55752(13) 0.0542(11) Uani 1 1 d . . .
H21A H 0.0515 -0.0834 0.5693 0.065 Uiso 1 1 calc R . .
H21B H 0.1059 -0.1337 0.5400 0.065 Uiso 1 1 calc R . .
C22 C 0.1431(2) -0.0705(3) 0.59800(13) 0.0588(12) Uani 1 1 d . . .
H22A H 0.1311 -0.0187 0.6169 0.071 Uiso 1 1 calc R . .
H22B H 0.1400 -0.1233 0.6179 0.071 Uiso 1 1 calc R . .
C23 C 0.21075(19) -0.0605(3) 0.58118(14) 0.0625(13) Uani 1 1 d . . .
H23A H 0.2240 -0.1149 0.5651 0.075 Uiso 1 1 calc R . .
H23B H 0.2398 -0.0521 0.6080 0.075 Uiso 1 1 calc R . .
C24 C 0.21798(17) 0.0182(3) 0.54792(12) 0.0457(10) Uani 1 1 d . . .
H24A H 0.2084 0.0735 0.5647 0.055 Uiso 1 1 calc R . .
H24B H 0.2630 0.0213 0.5366 0.055 Uiso 1 1 calc R . .
C25 C 0.26567(14) 0.1206(2) 0.45919(11) 0.0299(8) Uani 1 1 d . . .
H25A H 0.2773 0.1345 0.4920 0.036 Uiso 1 1 calc R . .
C26 C 0.28181(15) 0.2013(2) 0.43029(13) 0.0427(10) Uani 1 1 d . . .
H26A H 0.2562 0.2519 0.4415 0.051 Uiso 1 1 calc R . .
H26B H 0.2696 0.1902 0.3977 0.051 Uiso 1 1 calc R . .
C27 C 0.35393(17) 0.2241(3) 0.43267(15) 0.0551(12) Uani 1 1 d . . .
H27A H 0.3629 0.2746 0.4120 0.066 Uiso 1 1 calc R . .
H27B H 0.3652 0.2417 0.4646 0.066 Uiso 1 1 calc R . .
C28 C 0.39556(17) 0.1462(3) 0.41823(14) 0.0554(12) Uani 1 1 d . . .
H28A H 0.3875 0.1323 0.3853 0.066 Uiso 1 1 calc R . .
H28B H 0.4417 0.1618 0.4216 0.066 Uiso 1 1 calc R . .
C29 C 0.38060(16) 0.0669(3) 0.44754(14) 0.0541(11) Uani 1 1 d . . .
H29A H 0.3918 0.0791 0.4802 0.065 Uiso 1 1 calc R . .
H29B H 0.4067 0.0162 0.4370 0.065 Uiso 1 1 calc R . .
C30 C 0.30877(15) 0.0445(2) 0.44378(13) 0.0410(10) Uani 1 1 d . . .
H30A H 0.2985 0.0293 0.4113 0.049 Uiso 1 1 calc R . .
H30B H 0.2994 -0.0077 0.4631 0.049 Uiso 1 1 calc R . .
C31 C 0.13996(15) 0.1949(2) 0.47831(11) 0.0274(8) Uani 1 1 d . . .
H31A H 0.1536 0.2389 0.4546 0.033 Uiso 1 1 calc R . .
C32 C 0.06630(14) 0.1960(2) 0.47540(12) 0.0321(9) Uani 1 1 d . . .
H32A H 0.0525 0.1738 0.4448 0.038 Uiso 1 1 calc R . .
H32B H 0.0482 0.1566 0.4994 0.038 Uiso 1 1 calc R . .
C33 C 0.04025(18) 0.2890(3) 0.48243(13) 0.0517(11) Uani 1 1 d . . .
H33A H 0.0534 0.3260 0.4559 0.062 Uiso 1 1 calc R . .
H33B H -0.0075 0.2869 0.4830 0.062 Uiso 1 1 calc R . .
C34 C 0.06367(17) 0.3301(2) 0.52597(14) 0.0490(11) Uani 1 1 d . . .
H34A H 0.0453 0.2982 0.5528 0.059 Uiso 1 1 calc R . .
H34B H 0.0484 0.3917 0.5274 0.059 Uiso 1 1 calc R . .
C35 C 0.13666(17) 0.3287(2) 0.52901(13) 0.0441(10) Uani 1 1 d . . .
H35A H 0.1504 0.3528 0.5593 0.053 Uiso 1 1 calc R . .
H35B H 0.1550 0.3665 0.5044 0.053 Uiso 1 1 calc R . .
C36 C 0.16293(17) 0.2346(2) 0.52365(12) 0.0414(10) Uani 1 1 d . . .
H36A H 0.2107 0.2357 0.5243 0.050 Uiso 1 1 calc R . .
H36B H 0.1479 0.1979 0.5498 0.050 Uiso 1 1 calc R . .
C37 C 0.17929(18) 0.2238(2) 0.32248(12) 0.0387(9) Uani 1 1 d . . .
H37A H 0.2188 0.2564 0.3311 0.046 Uiso 1 1 calc R . .
H37B H 0.1691 0.2387 0.2900 0.046 Uiso 1 1 calc R . .
C38 C 0.12564(19) 0.2553(2) 0.35204(13) 0.0493(11) Uani 1 1 d . . .
H38A H 0.1233 0.3201 0.3494 0.059 Uiso 1 1 calc R . .
H38B H 0.1361 0.2412 0.3846 0.059 Uiso 1 1 calc R . .
C39 C 0.05970(17) 0.2181(2) 0.34123(13) 0.0425(10) Uani 1 1 d . . .
H39A H 0.0498 0.2311 0.3084 0.051 Uiso 1 1 calc R . .
H39B H 0.0276 0.2497 0.3603 0.051 Uiso 1 1 calc R . .
C40 C 0.17837(17) -0.0580(2) 0.27430(12) 0.0340(9) Uani 1 1 d . . .
C41 C 0.05791(16) -0.0842(2) 0.30273(12) 0.0340(9) Uani 1 1 d . . .
C42 C 0.08013(16) -0.0493(2) 0.41237(11) 0.0287(8) Uani 1 1 d . A .
C43 C 0.20404(16) -0.0587(2) 0.38464(12) 0.0314(8) Uani 1 1 d . A .
O1 O 0.22181(12) -0.09974(19) 0.26332(10) 0.0647(9) Uani 1 1 d . . .
O2 O 0.02908(13) -0.14821(17) 0.30900(10) 0.0607(8) Uani 1 1 d . . .
O3 O 0.04087(12) -0.09661(16) 0.42526(9) 0.0475(7) Uani 1 1 d . . .
O4 O 0.24147(12) -0.11442(16) 0.38002(9) 0.0507(7) Uani 1 1 d . . .
P1 P 0.07252(4) 0.05723(5) 0.22170(3) 0.0219(2) Uani 1 1 d D . .
P2 P 0.17826(4) 0.09086(6) 0.45836(3) 0.0231(2) Uani 1 1 d . A .
Ru1 Ru 0.111407(12) 0.013089(16) 0.296506(8) 0.02079(7) Uani 1 1 d . A .
Ru2 Ru 0.140780(12) 0.028198(16) 0.386705(9) 0.02120(7) Uani 1 1 d . . .
S1 S 0.19685(4) 0.10617(5) 0.32557(3) 0.0272(2) Uani 1 1 d . A .
S2 S 0.04839(4) 0.09869(6) 0.35064(3) 0.0289(2) Uani 1 1 d . A .
C44 C 0.0906(8) -0.0173(8) 0.1715(4) 0.0272(18) Uani 0.50(3) 1 d PDU A 2
H44A H 0.1343 0.0021 0.1609 0.033 Uiso 0.50(3) 1 calc PR A 2
C45 C 0.0480(7) -0.0068(8) 0.1286(4) 0.029(2) Uani 0.50(3) 1 d PDU A 2
H45A H 0.0422 0.0564 0.1217 0.035 Uiso 0.50(3) 1 calc PR A 2
H45B H 0.0049 -0.0325 0.1347 0.035 Uiso 0.50(3) 1 calc PR A 2
C46 C 0.0789(8) -0.0528(9) 0.0868(3) 0.036(2) Uani 0.50(3) 1 d PDU A 2
H46A H 0.0496 -0.0479 0.0599 0.044 Uiso 0.50(3) 1 calc PR A 2
H46B H 0.1196 -0.0224 0.0789 0.044 Uiso 0.50(3) 1 calc PR A 2
C47 C 0.0930(9) -0.1486(9) 0.0958(4) 0.039(2) Uani 0.50(3) 1 d PDU A 2
H47A H 0.1181 -0.1728 0.0696 0.046 Uiso 0.50(3) 1 calc PR A 2
H47B H 0.0518 -0.1814 0.0977 0.046 Uiso 0.50(3) 1 calc PR A 2
C48 C 0.1305(7) -0.1616(9) 0.1401(5) 0.036(2) Uani 0.50(3) 1 d PDU A 2
H48A H 0.1747 -0.1383 0.1360 0.043 Uiso 0.50(3) 1 calc PR A 2
H48B H 0.1339 -0.2253 0.1466 0.043 Uiso 0.50(3) 1 calc PR A 2
C49 C 0.0992(7) -0.1162(9) 0.1814(4) 0.031(2) Uani 0.50(3) 1 d PDU A 2
H49A H 0.1267 -0.1241 0.2092 0.038 Uiso 0.50(3) 1 calc PR A 2
H49B H 0.0567 -0.1431 0.1878 0.038 Uiso 0.50(3) 1 calc PR A 2

loop_
_atom_site_aniso_label
_atom_site_aniso_U_11
_atom_site_aniso_U_22
_atom_site_aniso_U_33
_atom_site_aniso_U_23
_atom_site_aniso_U_13
_atom_site_aniso_U_12
C1 0.028(3) 0.026(3) 0.021(3) -0.002(3) -0.004(3) -0.001(3)
C2 0.042(5) 0.032(3) 0.025(3) -0.004(3) -0.003(4) 0.004(3)
C3 0.053(5) 0.041(4) 0.023(3) -0.004(3) 0.000(4) 0.002(4)
C4 0.049(4) 0.030(4) 0.025(4) -0.009(3) 0.005(4) 0.000(4)
C5 0.042(4) 0.027(4) 0.024(4) -0.004(3) 0.006(3) 0.002(3)
C6 0.033(4) 0.027(3) 0.023(3) -0.009(3) 0.003(3) 0.001(3)
C7 0.0206(18) 0.037(2) 0.0225(19) -0.0020(15) -0.0033(15) 0.0015(15)
C8 0.0237(19) 0.048(2) 0.056(3) -0.004(2) 0.0028(18) -0.0050(18)
C9 0.025(2) 0.072(3) 0.059(3) -0.008(2) -0.0006(19) -0.0127(19)
C10 0.017(2) 0.105(4) 0.052(3) -0.009(3) -0.0023(19) 0.005(2)
C11 0.033(2) 0.067(3) 0.042(2) -0.015(2) -0.007(2) 0.025(2)
C12 0.026(2) 0.045(2) 0.034(2) -0.0052(17) -0.0032(17) 0.0092(17)
C13 0.0284(19) 0.0252(18) 0.0201(18) -0.0034(14) 0.0002(16) -0.0001(15)
C14 0.027(2) 0.040(2) 0.029(2) 0.0094(17) -0.0038(17) -0.0029(16)
C15 0.035(2) 0.062(3) 0.033(2) 0.0114(19) -0.0033(18) -0.0181(19)
C16 0.046(3) 0.043(2) 0.042(2) 0.0061(19) 0.001(2) -0.0186(19)
C17 0.053(3) 0.036(2) 0.043(2) 0.0138(18) 0.000(2) -0.001(2)
C18 0.029(2) 0.034(2) 0.032(2) 0.0063(17) -0.0045(16) 0.0020(16)
C19 0.0320(19) 0.030(2) 0.0236(19) 0.0053(15) 0.0004(16) 0.0004(16)
C20 0.044(2) 0.048(2) 0.029(2) 0.0040(18) 0.0028(18) -0.0071(19)
C21 0.064(3) 0.052(3) 0.046(3) 0.009(2) 0.015(2) -0.017(2)
C22 0.074(3) 0.064(3) 0.039(3) 0.022(2) 0.009(2) -0.005(3)
C23 0.057(3) 0.083(3) 0.047(3) 0.027(2) -0.009(2) 0.010(3)
C24 0.041(2) 0.065(3) 0.031(2) 0.020(2) -0.0059(18) -0.003(2)
C25 0.027(2) 0.037(2) 0.026(2) -0.0001(16) -0.0033(16) -0.0035(16)
C26 0.027(2) 0.047(2) 0.054(3) 0.014(2) -0.0018(19) -0.0069(18)
C27 0.037(2) 0.055(3) 0.073(3) 0.013(2) -0.003(2) -0.020(2)
C28 0.022(2) 0.087(3) 0.058(3) 0.008(2) -0.003(2) -0.012(2)
C29 0.026(2) 0.073(3) 0.063(3) 0.010(2) 0.000(2) 0.004(2)
C30 0.025(2) 0.045(2) 0.052(3) 0.013(2) 0.0046(18) 0.0062(17)
C31 0.0300(19) 0.0283(19) 0.0240(19) -0.0011(15) -0.0019(16) 0.0021(16)
C32 0.027(2) 0.040(2) 0.029(2) -0.0089(17) -0.0056(16) 0.0046(16)
C33 0.046(3) 0.067(3) 0.043(3) -0.013(2) -0.011(2) 0.021(2)
C34 0.048(3) 0.044(3) 0.055(3) -0.015(2) 0.001(2) 0.012(2)
C35 0.052(3) 0.040(2) 0.040(2) -0.0164(18) 0.004(2) -0.006(2)
C36 0.034(2) 0.049(3) 0.041(2) -0.009(2) -0.0028(18) -0.0005(18)
C37 0.057(3) 0.024(2) 0.035(2) 0.0032(17) -0.011(2) -0.0114(18)
C38 0.085(3) 0.024(2) 0.039(3) 0.0015(18) -0.010(2) 0.002(2)
C39 0.055(3) 0.030(2) 0.042(2) -0.0100(18) -0.014(2) 0.0216(19)
C40 0.031(2) 0.039(2) 0.033(2) -0.0125(18) -0.0036(17) 0.0009(18)
C41 0.039(2) 0.034(2) 0.029(2) -0.0009(17) -0.0045(17) -0.0055(17)
C42 0.031(2) 0.028(2) 0.026(2) -0.0017(16) 0.0007(16) 0.0018(16)
C43 0.037(2) 0.029(2) 0.028(2) 0.0048(17) -0.0001(17) -0.0030(17)
O1 0.0430(17) 0.071(2) 0.080(2) -0.0364(17) -0.0003(16) 0.0203(16)
O2 0.068(2) 0.0432(18) 0.070(2) 0.0035(15) 0.0025(16) -0.0303(15)
O3 0.0442(16) 0.0429(17) 0.0555(18) 0.0061(14) 0.0131(14) -0.0144(13)
O4 0.0503(17) 0.0391(16) 0.063(2) -0.0015(14) 0.0016(15) 0.0198(14)
P1 0.0200(5) 0.0245(5) 0.0213(5) -0.0013(4) -0.0002(4) -0.0004(4)
P2 0.0230(5) 0.0270(5) 0.0192(5) 0.0006(4) 0.0001(4) 0.0017(4)
Ru1 0.02189(14) 0.02103(14) 0.01945(14) -0.00206(11) -0.00009(12) -0.00079(11)
Ru2 0.02267(14) 0.02202(15) 0.01892(14) 0.00041(12) 0.00089(12) 0.00127(12)
S1 0.0294(5) 0.0293(5) 0.0229(5) 0.0008(4) -0.0005(4) -0.0069(4)
S2 0.0270(5) 0.0350(5) 0.0248(5) -0.0029(4) 0.0006(4) 0.0080(4)
C44 0.030(4) 0.025(3) 0.026(3) -0.005(3) 0.001(3) 0.000(3)
C45 0.032(5) 0.031(3) 0.024(3) -0.001(3) -0.003(3) 0.003(3)
C46 0.046(5) 0.039(4) 0.024(3) -0.002(3) -0.003(3) 0.009(4)
C47 0.053(4) 0.038(4) 0.025(4) -0.009(4) -0.001(4) 0.007(4)
C48 0.048(4) 0.031(4) 0.029(5) -0.009(4) 0.001(4) 0.007(4)
C49 0.036(4) 0.032(3) 0.026(3) 0.000(3) -0.003(3) 0.001(3)

loop_
_atom_type_symbol
_atom_type_description
_atom_type_scat_dispersion_real
_atom_type_scat_dispersion_imag
_atom_type_scat_source
C C 0.0033 0.0016 'International Tables Vol C Tables 4.2.6.8 and 6.1.1.4'
H H 0.0000 0.0000 'International Tables Vol C Tables 4.2.6.8 and 6.1.1.4'
O O 0.0106 0.0060 'International Tables Vol C Tables 4.2.6.8 and 6.1.1.4'
P P 0.1023 0.0942 'International Tables Vol C Tables 4.2.6.8 and 6.1.1.4'
S S 0.1246 0.1234 'International Tables Vol C Tables 4.2.6.8 and 6.1.1.4'
Ru Ru -1.2594 0.8363 'International Tables Vol C Tables 4.2.6.8 and 6.1.1.4'

loop_
_exptl_crystal_face_index_h
_exptl_crystal_face_index_k
_exptl_crystal_face_index_l
_exptl_crystal_face_perp_dist
0.00 0.00 -1.00 0.0200
0.00 0.00 1.00 0.0200
0.00 -1.00 -1.00 0.1000
0.00 1.00 -1.00 0.1000
-1.00 0.00 0.00 0.1900
1.00 0.00 0.00 0.1900

loop_
_geom_angle_atom_site_label_1
_geom_angle_atom_site_label_2
_geom_angle_atom_site_label_3
_geom_angle
C2 C1 C6 108.7(5)
C2 C1 P1 117.2(8)
C6 C1 P1 115.1(8)
C2 C1 H1A 104.8
C6 C1 H1A 104.8
P1 C1 H1A 104.8
C1 C2 C3 110.7(5)
C1 C2 H2A 109.5
C3 C2 H2A 109.5
C1 C2 H2B 109.5
C3 C2 H2B 109.5
H2A C2 H2B 108.1
C4 C3 C2 112.5(6)
C4 C3 H3A 109.1
C2 C3 H3A 109.1
C4 C3 H3B 109.1
C2 C3 H3B 109.1
H3A C3 H3B 107.8
C3 C4 C5 111.6(5)
C3 C4 H4A 109.3
C5 C4 H4A 109.3
C3 C4 H4B 109.3
C5 C4 H4B 109.3
H4A C4 H4B 108.0
C4 C5 C6 112.6(5)
C4 C5 H5A 109.1
C6 C5 H5A 109.1
C4 C5 H5B 109.1
C6 C5 H5B 109.1
H5A C5 H5B 107.8
C5 C6 C1 109.7(5)
C5 C6 H6A 109.7
C1 C6 H6A 109.7
C5 C6 H6B 109.7
C1 C6 H6B 109.7
H6A C6 H6B 108.2
C12 C7 C8 109.8(3)
C12 C7 P1 113.2(2)
C8 C7 P1 111.8(2)
C12 C7 H7A 107.3
C8 C7 H7A 107.3
P1 C7 H7A 107.3
C9 C8 C7 111.3(3)
C9 C8 H8A 109.4
C7 C8 H8A 109.4
C9 C8 H8B 109.4
C7 C8 H8B 109.4
H8A C8 H8B 108.0
C10 C9 C8 110.7(3)
C10 C9 H9A 109.5
C8 C9 H9A 109.5
C10 C9 H9B 109.5
C8 C9 H9B 109.5
H9A C9 H9B 108.1
C9 C10 C11 110.7(3)
C9 C10 H10A 109.5
C11 C10 H10A 109.5
C9 C10 H10B 109.5
C11 C10 H10B 109.5
H10A C10 H10B 108.1
C10 C11 C12 110.6(3)
C10 C11 H11A 109.5
C12 C11 H11A 109.5
C10 C11 H11B 109.5
C12 C11 H11B 109.5
H11A C11 H11B 108.1
C7 C12 C11 110.8(3)
C7 C12 H12A 109.5
C11 C12 H12A 109.5
C7 C12 H12B 109.5
C11 C12 H12B 109.5
H12A C12 H12B 108.1
C18 C13 C14 108.7(3)
C18 C13 P1 119.9(2)
C14 C13 P1 111.2(2)
C18 C13 H13A 105.3
C14 C13 H13A 105.3
P1 C13 H13A 105.3
C15 C14 C13 111.7(3)
C15 C14 H14A 109.3
C13 C14 H14A 109.3
C15 C14 H14B 109.3
C13 C14 H14B 109.3
H14A C14 H14B 107.9
C16 C15 C14 112.0(3)
C16 C15 H15A 109.2
C14 C15 H15A 109.2
C16 C15 H15B 109.2
C14 C15 H15B 109.2
H15A C15 H15B 107.9
C15 C16 C17 110.9(3)
C15 C16 H16A 109.5
C17 C16 H16A 109.5
C15 C16 H16B 109.5
C17 C16 H16B 109.5
H16A C16 H16B 108.1
C16 C17 C18 111.2(3)
C16 C17 H17A 109.4
C18 C17 H17A 109.4
C16 C17 H17B 109.4
C18 C17 H17B 109.4
H17A C17 H17B 108.0
C13 C18 C17 110.3(3)
C13 C18 H18A 109.6
C17 C18 H18A 109.6
C13 C18 H18B 109.6
C17 C18 H18B 109.6
H18A C18 H18B 108.1
C24 C19 C20 108.5(3)
C24 C19 P2 118.1(2)
C20 C19 P2 112.5(2)
C24 C19 H19A 105.6
C20 C19 H19A 105.6
P2 C19 H19A 105.6
C21 C20 C19 110.8(3)
C21 C20 H20A 109.5
C19 C20 H20A 109.5
C21 C20 H20B 109.5
C19 C20 H20B 109.5
H20A C20 H20B 108.1
C22 C21 C20 110.0(3)
C22 C21 H21A 109.7
C20 C21 H21A 109.7
C22 C21 H21B 109.7
C20 C21 H21B 109.7
H21A C21 H21B 108.2
C23 C22 C21 110.9(3)
C23 C22 H22A 109.5
C21 C22 H22A 109.5
C23 C22 H22B 109.5
C21 C22 H22B 109.5
H22A C22 H22B 108.0
C22 C23 C24 111.9(3)
C22 C23 H23A 109.2
C24 C23 H23A 109.2
C22 C23 H23B 109.2
C24 C23 H23B 109.2
H23A C23 H23B 107.9
C19 C24 C23 110.5(3)
C19 C24 H24A 109.5
C23 C24 H24A 109.5
C19 C24 H24B 109.5
C23 C24 H24B 109.5
H24A C24 H24B 108.1
C26 C25 C30 108.8(3)
C26 C25 P2 113.7(2)
C30 C25 P2 112.3(2)
C26 C25 H25A 107.2
C30 C25 H25A 107.2
P2 C25 H25A 107.2
C25 C26 C27 111.8(3)
C25 C26 H26A 109.2
C27 C26 H26A 109.2
C25 C26 H26B 109.2
C27 C26 H26B 109.2
H26A C26 H26B 107.9
C28 C27 C26 111.2(3)
C28 C27 H27A 109.4
C26 C27 H27A 109.4
C28 C27 H27B 109.4
C26 C27 H27B 109.4
H27A C27 H27B 108.0
C29 C28 C27 110.6(3)
C29 C28 H28A 109.5
C27 C28 H28A 109.5
C29 C28 H28B 109.5
C27 C28 H28B 109.5
H28A C28 H28B 108.1
C28 C29 C30 109.8(3)
C28 C29 H29A 109.7
C30 C29 H29A 109.7
C28 C29 H29B 109.7
C30 C29 H29B 109.7
H29A C29 H29B 108.2
C25 C30 C29 112.3(3)
C25 C30 H30A 109.2
C29 C30 H30A 109.2
C25 C30 H30B 109.2
C29 C30 H30B 109.2
H30A C30 H30B 107.9
C36 C31 C32 110.8(3)
C36 C31 P2 118.1(2)
C32 C31 P2 114.7(2)
C36 C31 H31A 103.7
C32 C31 H31A 103.7
P2 C31 H31A 103.7
C33 C32 C31 110.9(3)
C33 C32 H32A 109.5
C31 C32 H32A 109.5
C33 C32 H32B 109.5
C31 C32 H32B 109.5
H32A C32 H32B 108.0
C34 C33 C32 112.8(3)
C34 C33 H33A 109.0
C32 C33 H33A 109.0
C34 C33 H33B 109.0
C32 C33 H33B 109.0
H33A C33 H33B 107.8
C33 C34 C35 111.6(3)
C33 C34 H34A 109.3
C35 C34 H34A 109.3
C33 C34 H34B 109.3
C35 C34 H34B 109.3
H34A C34 H34B 108.0
C34 C35 C36 111.2(3)
C34 C35 H35A 109.4
C36 C35 H35A 109.4
C34 C35 H35B 109.4
C36 C35 H35B 109.4
H35A C35 H35B 108.0
C31 C36 C35 110.2(3)
C31 C36 H36A 109.6
C35 C36 H36A 109.6
C31 C36 H36B 109.6
C35 C36 H36B 109.6
H36A C36 H36B 108.1
C38 C37 S1 116.0(2)
C38 C37 H37A 108.3
S1 C37 H37A 108.3
C38 C37 H37B 108.3
S1 C37 H37B 108.3
H37A C37 H37B 107.4
C37 C38 C39 116.0(3)
C37 C38 H38A 108.3
C39 C38 H38A 108.3
C37 C38 H38B 108.3
C39 C38 H38B 108.3
H38A C38 H38B 107.4
C38 C39 S2 116.8(2)
C38 C39 H39A 108.1
S2 C39 H39A 108.1
C38 C39 H39B 108.1
S2 C39 H39B 108.1
H39A C39 H39B 107.3
O1 C40 Ru1 175.3(3)
O2 C41 Ru1 173.7(3)
O3 C42 Ru2 175.4(3)
O4 C43 Ru2 174.7(3)
C7 P1 C13 104.44(14)
C7 P1 C44 102.1(5)
C13 P1 C44 102.8(5)
C7 P1 C1 104.9(5)
C13 P1 C1 104.8(5)
C7 P1 Ru1 116.84(10)
C13 P1 Ru1 111.62(10)
C44 P1 Ru1 117.3(4)
C1 P1 Ru1 113.2(4)
C31 P2 C25 101.75(15)
C31 P2 C19 107.67(15)
C25 P2 C19 102.71(14)
C31 P2 Ru2 117.72(10)
C25 P2 Ru2 114.82(11)
C19 P2 Ru2 110.77(11)
C41 Ru1 C40 90.88(15)
C41 Ru1 P1 96.29(10)
C40 Ru1 P1 95.81(11)
C41 Ru1 S1 150.44(10)
C40 Ru1 S1 85.10(11)
P1 Ru1 S1 113.24(3)
C41 Ru1 S2 92.54(11)
C40 Ru1 S2 158.87(10)
P1 Ru1 S2 104.52(3)
S1 Ru1 S2 81.67(3)
C41 Ru1 Ru2 96.28(10)
C40 Ru1 Ru2 102.37(10)
P1 Ru1 Ru2 157.67(2)
S1 Ru1 Ru2 56.42(2)
S2 Ru1 Ru2 56.53(2)
C43 Ru2 C42 92.19(14)
C43 Ru2 P2 94.68(11)
C42 Ru2 P2 97.16(10)
C43 Ru2 S1 89.24(10)
C42 Ru2 S1 156.43(10)
P2 Ru2 S1 106.18(3)
C43 Ru2 S2 148.65(11)
C42 Ru2 S2 85.36(10)
P2 Ru2 S2 116.65(3)
S1 Ru2 S2 81.31(3)
C43 Ru2 Ru1 93.87(10)
C42 Ru2 Ru1 100.27(10)
P2 Ru2 Ru1 160.26(2)
S1 Ru2 Ru1 56.17(2)
S2 Ru2 Ru1 56.14(2)
C37 S1 Ru1 114.23(12)
C37 S1 Ru2 114.78(12)
Ru1 S1 Ru2 67.41(3)
C39 S2 Ru1 111.40(12)
C39 S2 Ru2 113.34(11)
Ru1 S2 Ru2 67.33(3)
C45 C44 C49 108.6(6)
C45 C44 P1 116.5(8)
C49 C44 P1 118.0(8)
C45 C44 H44A 103.9
C49 C44 H44A 103.9
P1 C44 H44A 103.9
C44 C45 C46 110.4(6)
C44 C45 H45A 109.6
C46 C45 H45A 109.6
C44 C45 H45B 109.6
C46 C45 H45B 109.6
H45A C45 H45B 108.1
C47 C46 C45 112.8(5)
C47 C46 H46A 109.0
C45 C46 H46A 109.0
C47 C46 H46B 109.0
C45 C46 H46B 109.0
H46A C46 H46B 107.8
C46 C47 C48 111.8(6)
C46 C47 H47A 109.3
C48 C47 H47A 109.3
C46 C47 H47B 109.3
C48 C47 H47B 109.3
H47A C47 H47B 107.9
C47 C48 C49 112.8(6)
C47 C48 H48A 109.0
C49 C48 H48A 109.0
C47 C48 H48B 109.0
C49 C48 H48B 109.0
H48A C48 H48B 107.8
C48 C49 C44 110.2(5)
C48 C49 H49A 109.6
C44 C49 H49A 109.6
C48 C49 H49B 109.6
C44 C49 H49B 109.6
H49A C49 H49B 108.1

loop_
_geom_bond_atom_site_label_1
_geom_bond_atom_site_label_2
_geom_bond_distance
C1 C2 1.531(6)
C1 C6 1.542(7)
C1 P1 1.880(6)
C1 H1A 1.0000
C2 C3 1.534(6)
C2 H2A 0.9900
C2 H2B 0.9900
C3 C4 1.510(7)
C3 H3A 0.9900
C3 H3B 0.9900
C4 C5 1.511(6)
C4 H4A 0.9900
C4 H4B 0.9900
C5 C6 1.526(6)
C5 H5A 0.9900
C5 H5B 0.9900
C6 H6A 0.9900
C6 H6B 0.9900
C7 C12 1.529(4)
C7 C8 1.536(4)
C7 P1 1.864(3)
C7 H7A 1.0000
C8 C9 1.527(4)
C8 H8A 0.9900
C8 H8B 0.9900
C9 C10 1.516(5)
C9 H9A 0.9900
C9 H9B 0.9900
C10 C11 1.527(5)
C10 H10A 0.9900
C10 H10B 0.9900
C11 C12 1.535(4)
C11 H11A 0.9900
C11 H11B 0.9900
C12 H12A 0.9900
C12 H12B 0.9900
C13 C18 1.527(4)
C13 C14 1.534(4)
C13 P1 1.870(3)
C13 H13A 1.0000
C14 C15 1.517(4)
C14 H14A 0.9900
C14 H14B 0.9900
C15 C16 1.512(4)
C15 H15A 0.9900
C15 H15B 0.9900
C16 C17 1.522(4)
C16 H16A 0.9900
C16 H16B 0.9900
C17 C18 1.539(4)
C17 H17A 0.9900
C17 H17B 0.9900
C18 H18A 0.9900
C18 H18B 0.9900
C19 C24 1.534(4)
C19 C20 1.542(4)
C19 P2 1.879(3)
C19 H19A 1.0000
C20 C21 1.532(5)
C20 H20A 0.9900
C20 H20B 0.9900
C21 C22 1.526(5)
C21 H21A 0.9900
C21 H21B 0.9900
C22 C23 1.492(5)
C22 H22A 0.9900
C22 H22B 0.9900
C23 C24 1.543(5)
C23 H23A 0.9900
C23 H23B 0.9900
C24 H24A 0.9900
C24 H24B 0.9900
C25 C26 1.522(4)
C25 C30 1.529(4)
C25 P2 1.867(3)
C25 H25A 1.0000
C26 C27 1.536(4)
C26 H26A 0.9900
C26 H26B 0.9900
C27 C28 1.524(5)
C27 H27A 0.9900
C27 H27B 0.9900
C28 C29 1.507(5)
C28 H28A 0.9900
C28 H28B 0.9900
C29 C30 1.531(4)
C29 H29A 0.9900
C29 H29B 0.9900
C30 H30A 0.9900
C30 H30B 0.9900
C31 C36 1.520(4)
C31 C32 1.529(4)
C31 P2 1.862(3)
C31 H31A 1.0000
C32 C33 1.527(4)
C32 H32A 0.9900
C32 H32B 0.9900
C33 C34 1.487(5)
C33 H33A 0.9900
C33 H33B 0.9900
C34 C35 1.515(5)
C34 H34A 0.9900
C34 H34B 0.9900
C35 C36 1.540(5)
C35 H35A 0.9900
C35 H35B 0.9900
C36 H36A 0.9900
C36 H36B 0.9900
C37 C38 1.482(5)
C37 S1 1.828(3)
C37 H37A 0.9900
C37 H37B 0.9900
C38 C39 1.512(5)
C38 H38A 0.9900
C38 H38B 0.9900
C39 S2 1.851(3)
C39 H39A 0.9900
C39 H39B 0.9900
C40 O1 1.147(4)
C40 Ru1 1.873(4)
C41 O2 1.156(4)
C41 Ru1 1.858(4)
C42 O3 1.149(4)
C42 Ru2 1.876(4)
C43 O4 1.156(4)
C43 Ru2 1.863(4)
P1 C44 1.879(6)
P1 Ru1 2.4036(10)
P2 Ru2 2.4090(10)
Ru1 S1 2.4179(9)
Ru1 S2 2.4186(9)
Ru1 Ru2 2.6875(8)
Ru2 S1 2.4250(9)
Ru2 S2 2.4295(10)
C44 C45 1.533(7)
C44 C49 1.541(6)
C44 H44A 1.0000
C45 C46 1.536(7)
C45 H45A 0.9900
C45 H45B 0.9900
C46 C47 1.508(7)
C46 H46A 0.9900
C46 H46B 0.9900
C47 C48 1.512(8)
C47 H47A 0.9900
C47 H47B 0.9900
C48 C49 1.524(7)
C48 H48A 0.9900
C48 H48B 0.9900
C49 H49A 0.9900
C49 H49B 0.9900
